data_7715806
loop_
_publ_author_name
'Kumar Chaudhary, Virendra'
'Kukreti, Prashant'
'Sharma, Keshav'
'Kumar, Kapil'
'Singh, Sain'
'Kumari, Sheela'
'Ghosh, Kaushik'

_publ_section_title
;
 A sustainable strategic approach for <i>N</i>-alkylation of amines with
 activation of alcohols triggered <i>via</i> a hydrogen auto-transfer
 reaction using a Pd(II) complex: evidence for metal-ligand cooperativity.
;
_journal_issue 20
_journal_name_full 'Dalton transactions (Cambridge, England : 2003)'
_journal_page_first 8740
_journal_page_last 8749
_journal_paper_doi 10.1039/d4dt00864b
_journal_volume 53
_journal_year 2024
_chemical_formula_moiety 'C24 H18 Cl N5 Pd'
_chemical_formula_sum 'C24 H18 Cl N5 Pd'
_chemical_formula_weight 518.28
_space_group_crystal_system triclinic
_space_group_IT_number 2
_space_group_name_Hall '-P 1'
_space_group_name_H-M_alt 'P -1'
_atom_sites_solution_hydrogens geom
_audit_creation_date 2023-09-17
_audit_creation_method
;
Olex2 1.2
(compiled 2018.05.29 svn.r3508 for OlexSys, GUI svn.r5506)
;
_audit_update_record
;
2024-03-23 deposited with the CCDC.	2024-04-23 downloaded from the CCDC.
;
_cell_angle_alpha 73.308(4)
_cell_angle_beta 73.136(4)
_cell_angle_gamma 88.997(4)
_cell_formula_units_Z 2
_cell_length_a 8.8728(9)
_cell_length_b 10.6090(11)
_cell_length_c 12.3959(14)
_cell_measurement_reflns_used 111
_cell_measurement_temperature 293(2)
_cell_measurement_theta_max 28.383
_cell_measurement_theta_min 1.14
_cell_volume 1066.9(2)
_computing_cell_refinement 'Bruker Kappa Apex'
_computing_data_collection 'Bruker Kappa Apex'
_computing_data_reduction 'Bruker SAINT'
_computing_molecular_graphics 'Olex2 (Dolomanov et al., 2009)'
_computing_publication_material 'Olex2 (Dolomanov et al., 2009)'
_computing_structure_refinement 'ShelXL (Sheldrick, 2015)'
_computing_structure_solution 'olex2.solve 1.3 (Bourhis et al., 2015)'
_diffrn_ambient_temperature 293(2)
_diffrn_measured_fraction_theta_full 0.994
_diffrn_measured_fraction_theta_max 0.983
_diffrn_measurement_device_type 'Bruker Kappa Apex'
_diffrn_measurement_method 'phi omega scans'
_diffrn_radiation_type MoK\a
_diffrn_radiation_wavelength 0.71073
_diffrn_reflns_av_R_equivalents 0.0206
_diffrn_reflns_av_unetI/netI 0.0167
_diffrn_reflns_Laue_measured_fraction_full 0.994
_diffrn_reflns_Laue_measured_fraction_max 0.983
_diffrn_reflns_limit_h_max 11
_diffrn_reflns_limit_h_min -11
_diffrn_reflns_limit_k_max 14
_diffrn_reflns_limit_k_min -14
_diffrn_reflns_limit_l_max 16
_diffrn_reflns_limit_l_min -16
_diffrn_reflns_number 17989
_diffrn_reflns_point_group_measured_fraction_full 0.994
_diffrn_reflns_point_group_measured_fraction_max 0.983
_diffrn_reflns_theta_full 25.242
_diffrn_reflns_theta_max 28.383
_diffrn_reflns_theta_min 3.007
_exptl_absorpt_coefficient_mu 1.017
_exptl_absorpt_correction_type multi-scan
_exptl_absorpt_process_details '(SADABS; Bruker, 2000)'
_exptl_crystal_colour 'clear dark gray'
_exptl_crystal_density_diffrn 1.613
_exptl_crystal_density_method 'not measured'
_exptl_crystal_description block
_exptl_crystal_F_000 520.0
_exptl_crystal_size_max 0.28
_exptl_crystal_size_mid 0.26
_exptl_crystal_size_min 0.21
_exptl_transmission_factor_max 0.967
_exptl_transmission_factor_min 0.437
_refine_diff_density_max 0.324
_refine_diff_density_min -0.329
_refine_diff_density_rms 0.050
_refine_ls_extinction_method none
_refine_ls_goodness_of_fit_ref 1.089
_refine_ls_hydrogen_treatment constr
_refine_ls_matrix_type full
_refine_ls_number_parameters 280
_refine_ls_number_reflns 5361
_refine_ls_number_restraints 0
_refine_ls_restrained_S_all 1.089
_refine_ls_R_factor_all 0.0207
_refine_ls_R_factor_gt 0.0187
_refine_ls_shift/su_max 0.003
_refine_ls_shift/su_mean 0.000
_refine_ls_structure_factor_coef Fsqd
_refine_ls_weighting_details 'w=1/[\s^2^(Fo^2^)+(0.0170P)^2^+0.4681P] where P=(Fo^2^+2Fc^2^)/3'
_refine_ls_weighting_scheme calc
_refine_ls_wR_factor_gt 0.0466
_refine_ls_wR_factor_ref 0.0481
_reflns_Friedel_coverage 0.000
_reflns_number_gt 4995
_reflns_number_total 5361
_reflns_threshold_expression 'I > 2\s(I)'
_cod_data_source_file d4dt00864b2.cif
_cod_data_source_block shelx
_cod_depositor_comments 'Adding full bibliography for 7715806.cif.'
_cod_database_code 7715806
_shelx_shelxl_version_number 2017/1
_shelx_space_group_comment
;
The symmetry employed for this shelxl refinement is uniquely defined
by the following loop, which should always be used as a source of
symmetry information in preference to the above space-group names.
They are only intended as comments.
;
_olex2_refinement_description
;
1. Fixed Uiso
 At 1.2 times of:
  All C(H) groups
2.a Aromatic/amide H refined with riding coordinates:
 C2(H2), C3(H3), C4(H4), C5(H5), C8(H8), C9(H9), C10(H10), C11(H11), C12(H12),
 C14(H14), C15(H15), C16(H16), C17(H17), C20(H20), C21(H21), C22(H22), C23(H23),
  C24(H24)
;
_olex2_submission_special_instructions 'No special instructions were received'

loop_
_space_group_symop_operation_xyz
'x, y, z'
'-x, -y, -z'

loop_
_atom_site_label
_atom_site_type_symbol
_atom_site_fract_x
_atom_site_fract_y
_atom_site_fract_z
_atom_site_U_iso_or_equiv
_atom_site_adp_type
_atom_site_occupancy
_atom_site_site_symmetry_order
_atom_site_calc_flag
_atom_site_refinement_flags_posn
_atom_site_refinement_flags_adp
_atom_site_refinement_flags_occupancy
_atom_site_disorder_assembly
_atom_site_disorder_group
Pd1 Pd 0.65952(2) 0.29283(2) 1.26667(2) 0.02810(4) Uani 1 1 d . . . . .
Cl1 Cl 0.80647(6) 0.11069(4) 1.27008(4) 0.04645(10) Uani 1 1 d . . . . .
N1 N 0.53238(15) 0.44816(12) 1.26213(12) 0.0324(3) Uani 1 1 d . . . . .
N2 N 0.70751(15) 0.41920(13) 1.43907(12) 0.0335(3) Uani 1 1 d . . . . .
N3 N 0.70248(14) 0.31308(12) 1.41232(11) 0.0293(2) Uani 1 1 d . . . . .
N4 N 0.48142(18) 0.31344(14) 1.09546(13) 0.0416(3) Uani 1 1 d . . . . .
N5 N 0.60876(16) 0.28277(13) 1.12063(12) 0.0352(3) Uani 1 1 d . . . . .
C1 C 0.39254(18) 0.44603(15) 1.23644(14) 0.0345(3) Uani 1 1 d . . . . .
C2 C 0.2639(2) 0.51198(17) 1.28707(16) 0.0416(4) Uani 1 1 d . . . . .
H2 H 0.276546 0.562057 1.334750 0.050 Uiso 1 1 calc R . . . .
C3 C 0.1209(2) 0.5035(2) 1.26718(18) 0.0521(5) Uani 1 1 d . . . . .
H3 H 0.037992 0.547196 1.302390 0.063 Uiso 1 1 calc R . . . .
C4 C 0.0972(2) 0.4313(2) 1.1958(2) 0.0585(5) Uani 1 1 d . . . . .
H4 H -0.001301 0.424910 1.184617 0.070 Uiso 1 1 calc R . . . .
C5 C 0.2194(2) 0.3698(2) 1.14219(19) 0.0526(5) Uani 1 1 d . . . . .
H5 H 0.204901 0.324357 1.091613 0.063 Uiso 1 1 calc R . . . .
C6 C 0.3682(2) 0.37375(17) 1.16197(15) 0.0394(3) Uani 1 1 d . . . . .
C7 C 0.7162(2) 0.22770(18) 1.03693(14) 0.0421(4) Uani 1 1 d . . . . .
C8 C 0.6604(3) 0.1364(2) 0.9952(2) 0.0626(6) Uani 1 1 d . . . . .
H8 H 0.552878 0.112878 1.017249 0.075 Uiso 1 1 calc R . . . .
C9 C 0.7678(4) 0.0807(3) 0.9199(3) 0.0862(9) Uani 1 1 d . . . . .
H9 H 0.732155 0.018817 0.891227 0.103 Uiso 1 1 calc R . . . .
C10 C 0.9251(4) 0.1154(3) 0.8873(2) 0.0841(9) Uani 1 1 d . . . . .
H10 H 0.996302 0.075319 0.838315 0.101 Uiso 1 1 calc R . . . .
C11 C 0.9792(3) 0.2089(3) 0.9263(2) 0.0709(7) Uani 1 1 d . . . . .
H11 H 1.086377 0.234747 0.901135 0.085 Uiso 1 1 calc R . . . .
C12 C 0.8747(2) 0.2650(2) 1.00283(17) 0.0525(5) Uani 1 1 d . . . . .
H12 H 0.911029 0.327093 1.030947 0.063 Uiso 1 1 calc R . . . .
C13 C 0.58390(17) 0.55321(15) 1.28930(14) 0.0331(3) Uani 1 1 d . . . . .
C14 C 0.5556(2) 0.68360(16) 1.23360(16) 0.0429(4) Uani 1 1 d . . . . .
H14 H 0.501475 0.698301 1.177639 0.051 Uiso 1 1 calc R . . . .
C15 C 0.6064(2) 0.78906(17) 1.26034(19) 0.0508(5) Uani 1 1 d . . . . .
H15 H 0.587120 0.873890 1.221425 0.061 Uiso 1 1 calc R . . . .
C16 C 0.6860(2) 0.77174(17) 1.34431(19) 0.0502(5) Uani 1 1 d . . . . .
H16 H 0.718093 0.843964 1.362611 0.060 Uiso 1 1 calc R . . . .
C17 C 0.7163(2) 0.64750(17) 1.39950(17) 0.0425(4) Uani 1 1 d . . . . .
H17 H 0.768201 0.635300 1.456614 0.051 Uiso 1 1 calc R . . . .
C18 C 0.67033(18) 0.53664(15) 1.37165(14) 0.0335(3) Uani 1 1 d . . . . .
C19 C 0.74381(18) 0.20212(15) 1.49566(13) 0.0317(3) Uani 1 1 d . . . . .
C20 C 0.6478(2) 0.08757(16) 1.54114(16) 0.0409(4) Uani 1 1 d . . . . .
H20 H 0.555858 0.082410 1.520440 0.049 Uiso 1 1 calc R . . . .
C21 C 0.6893(3) -0.02018(18) 1.61819(17) 0.0510(4) Uani 1 1 d . . . . .
H21 H 0.623874 -0.097592 1.650916 0.061 Uiso 1 1 calc R . . . .
C22 C 0.8269(3) -0.0129(2) 1.64636(18) 0.0562(5) Uani 1 1 d . . . . .
H22 H 0.855927 -0.086067 1.696668 0.067 Uiso 1 1 calc R . . . .
C23 C 0.9213(3) 0.1017(2) 1.6004(2) 0.0602(5) Uani 1 1 d . . . . .
H23 H 1.014422 0.106039 1.619782 0.072 Uiso 1 1 calc R . . . .
C24 C 0.8801(2) 0.21144(19) 1.52564(17) 0.0465(4) Uani 1 1 d . . . . .
H24 H 0.943201 0.290036 1.496118 0.056 Uiso 1 1 calc R . . . .

loop_
_atom_site_aniso_label
_atom_site_aniso_U_11
_atom_site_aniso_U_22
_atom_site_aniso_U_33
_atom_site_aniso_U_23
_atom_site_aniso_U_13
_atom_site_aniso_U_12
Pd1 0.02959(6) 0.02533(6) 0.03252(6) -0.00933(4) -0.01340(4) 0.00615(4)
Cl1 0.0659(3) 0.0378(2) 0.0469(2) -0.01972(17) -0.0280(2) 0.02630(19)
N1 0.0318(6) 0.0302(6) 0.0391(7) -0.0120(5) -0.0151(5) 0.0082(5)
N2 0.0305(6) 0.0324(6) 0.0408(7) -0.0142(5) -0.0122(5) 0.0039(5)
N3 0.0276(6) 0.0286(6) 0.0344(6) -0.0108(5) -0.0119(5) 0.0044(5)
N4 0.0454(8) 0.0423(8) 0.0443(8) -0.0139(6) -0.0235(7) 0.0087(6)
N5 0.0394(7) 0.0346(7) 0.0343(7) -0.0105(5) -0.0151(6) 0.0068(5)
C1 0.0311(7) 0.0323(7) 0.0377(8) -0.0041(6) -0.0129(6) 0.0049(6)
C2 0.0345(8) 0.0421(9) 0.0452(9) -0.0086(7) -0.0117(7) 0.0084(7)
C3 0.0316(8) 0.0584(11) 0.0596(12) -0.0100(9) -0.0112(8) 0.0116(8)
C4 0.0346(9) 0.0664(13) 0.0761(14) -0.0122(11) -0.0280(9) 0.0056(9)
C5 0.0479(10) 0.0545(11) 0.0647(12) -0.0164(9) -0.0320(9) 0.0044(9)
C6 0.0371(8) 0.0396(8) 0.0442(9) -0.0091(7) -0.0197(7) 0.0065(7)
C7 0.0529(10) 0.0437(9) 0.0323(8) -0.0123(7) -0.0158(7) 0.0132(8)
C8 0.0715(14) 0.0684(14) 0.0619(13) -0.0375(11) -0.0232(11) 0.0114(11)
C9 0.109(2) 0.092(2) 0.0777(17) -0.0594(16) -0.0243(16) 0.0229(17)
C10 0.100(2) 0.098(2) 0.0585(14) -0.0409(14) -0.0134(14) 0.0452(17)
C11 0.0622(14) 0.0907(18) 0.0491(12) -0.0192(12) -0.0029(10) 0.0230(13)
C12 0.0519(11) 0.0606(12) 0.0417(10) -0.0152(9) -0.0092(8) 0.0092(9)
C13 0.0285(7) 0.0290(7) 0.0398(8) -0.0104(6) -0.0069(6) 0.0055(6)
C14 0.0410(9) 0.0322(8) 0.0504(10) -0.0060(7) -0.0124(7) 0.0073(7)
C15 0.0487(10) 0.0275(8) 0.0663(12) -0.0075(8) -0.0086(9) 0.0050(7)
C16 0.0444(10) 0.0313(8) 0.0737(13) -0.0216(8) -0.0096(9) -0.0006(7)
C17 0.0367(8) 0.0369(8) 0.0580(10) -0.0212(8) -0.0133(8) 0.0020(7)
C18 0.0287(7) 0.0293(7) 0.0426(8) -0.0135(6) -0.0082(6) 0.0032(6)
C19 0.0346(7) 0.0317(7) 0.0313(7) -0.0104(6) -0.0127(6) 0.0067(6)
C20 0.0408(9) 0.0366(8) 0.0461(9) -0.0087(7) -0.0175(7) 0.0016(7)
C21 0.0609(12) 0.0367(9) 0.0475(10) -0.0014(8) -0.0150(9) -0.0007(8)
C22 0.0697(13) 0.0504(11) 0.0459(10) -0.0003(8) -0.0278(10) 0.0137(10)
C23 0.0583(12) 0.0653(13) 0.0623(13) -0.0048(10) -0.0400(11) 0.0076(10)
C24 0.0444(9) 0.0468(10) 0.0508(10) -0.0058(8) -0.0261(8) -0.0013(8)

loop_
_atom_type_symbol
_atom_type_description
_atom_type_scat_dispersion_real
_atom_type_scat_dispersion_imag
_atom_type_scat_source
C C 0.0033 0.0016 'International Tables Vol C Tables 4.2.6.8 and 6.1.1.4'
H H 0.0000 0.0000 'International Tables Vol C Tables 4.2.6.8 and 6.1.1.4'
N N 0.0061 0.0033 'International Tables Vol C Tables 4.2.6.8 and 6.1.1.4'
O O 0.0106 0.0060 'International Tables Vol C Tables 4.2.6.8 and 6.1.1.4'
Pd Pd -0.9988 1.0072 'International Tables Vol C Tables 4.2.6.8 and 6.1.1.4'
Cl Cl 0.1484 0.1585 'International Tables Vol C Tables 4.2.6.8 and 6.1.1.4'

loop_
_geom_angle_atom_site_label_1
_geom_angle_atom_site_label_2
_geom_angle_atom_site_label_3
_geom_angle
_geom_angle_site_symmetry_1
_geom_angle_site_symmetry_3
_geom_angle_publ_flag
N1 Pd1 Cl1 179.18(4) . . ?
N1 Pd1 N3 88.81(5) . . ?
N1 Pd1 N5 87.59(5) . . ?
N3 Pd1 Cl1 91.99(4) . . ?
N3 Pd1 N5 176.39(5) . . ?
N5 Pd1 Cl1 91.62(4) . . ?
C1 N1 Pd1 119.15(10) . . ?
C1 N1 C13 121.81(13) . . ?
C13 N1 Pd1 118.99(10) . . ?
N3 N2 C18 121.40(13) . . ?
N2 N3 Pd1 126.74(10) . . ?
N2 N3 C19 112.10(12) . . ?
C19 N3 Pd1 121.02(9) . . ?
N5 N4 C6 121.25(14) . . ?
N4 N5 Pd1 126.16(11) . . ?
N4 N5 C7 113.05(13) . . ?
C7 N5 Pd1 120.63(10) . . ?
N1 C1 C2 121.02(15) . . ?
N1 C1 C6 121.79(14) . . ?
C2 C1 C6 117.14(15) . . ?
C3 C2 C1 121.16(18) . . ?
C2 C3 C4 121.45(18) . . ?
C5 C4 C3 119.28(17) . . ?
C4 C5 C6 121.20(19) . . ?
N4 C6 C1 126.30(15) . . ?
N4 C6 C5 113.72(16) . . ?
C5 C6 C1 119.72(16) . . ?
C8 C7 N5 120.16(18) . . ?
C12 C7 N5 118.74(16) . . ?
C12 C7 C8 121.07(18) . . ?
C7 C8 C9 118.5(2) . . ?
C10 C9 C8 120.8(3) . . ?
C9 C10 C11 120.4(2) . . ?
C10 C11 C12 120.1(2) . . ?
C7 C12 C11 119.2(2) . . ?
N1 C13 C14 120.94(15) . . ?
N1 C13 C18 122.03(13) . . ?
C14 C13 C18 117.02(15) . . ?
C15 C14 C13 121.34(17) . . ?
C14 C15 C16 121.34(17) . . ?
C17 C16 C15 119.06(17) . . ?
C16 C17 C18 121.29(18) . . ?
N2 C18 C13 127.22(14) . . ?
N2 C18 C17 112.70(15) . . ?
C17 C18 C13 119.86(15) . . ?
C20 C19 N3 119.02(14) . . ?
C20 C19 C24 121.08(15) . . ?
C24 C19 N3 119.87(14) . . ?
C19 C20 C21 119.23(16) . . ?
C22 C21 C20 120.13(18) . . ?
C23 C22 C21 119.95(17) . . ?
C22 C23 C24 120.84(18) . . ?
C19 C24 C23 118.72(18) . . ?

loop_
_geom_bond_atom_site_label_1
_geom_bond_atom_site_label_2
_geom_bond_distance
_geom_bond_site_symmetry_2
_geom_bond_publ_flag
Pd1 Cl1 2.3092(4) . ?
Pd1 N1 1.9774(12) . ?
Pd1 N3 2.0190(12) . ?
Pd1 N5 2.0191(13) . ?
N1 C1 1.3696(19) . ?
N1 C13 1.374(2) . ?
N2 N3 1.2666(17) . ?
N2 C18 1.381(2) . ?
N3 C19 1.4469(19) . ?
N4 N5 1.2701(19) . ?
N4 C6 1.378(2) . ?
N5 C7 1.443(2) . ?
C1 C2 1.412(2) . ?
C1 C6 1.419(2) . ?
C2 C3 1.370(2) . ?
C3 C4 1.385(3) . ?
C4 C5 1.360(3) . ?
C5 C6 1.414(2) . ?
C7 C8 1.380(3) . ?
C7 C12 1.375(3) . ?
C8 C9 1.381(3) . ?
C9 C10 1.361(4) . ?
C10 C11 1.369(4) . ?
C11 C12 1.382(3) . ?
C13 C14 1.412(2) . ?
C13 C18 1.417(2) . ?
C14 C15 1.372(3) . ?
C15 C16 1.388(3) . ?
C16 C17 1.362(3) . ?
C17 C18 1.414(2) . ?
C19 C20 1.373(2) . ?
C19 C24 1.377(2) . ?
C20 C21 1.385(2) . ?
C21 C22 1.373(3) . ?
C22 C23 1.366(3) . ?
C23 C24 1.382(3) . ?
